data_4311050
loop_
_publ_author_name
'Andrea Armstrong'
'Tristram Chivers'
'Masood Parvez'
'Gabriele Schatte'
'Ren\'e T. Boer\'e'

_publ_contact_author_address
; Department of Chemistry

   University of Calgary

   Calgary Alberta T2N 1N4

   Canada

;
_publ_contact_author_email chivers@ucalgary.ca
_publ_contact_author_fax '001 403 289 9488'
_publ_contact_author_name 'Dr Tristram Chivers'
_publ_contact_author_phone '001 403 220 5741'
_publ_section_title
;
 Lithiation of (tBuNH)3PNSiMe3 and Formation of Tetraimidophosphate
 Complexes Containing M3O3 Rings (M = Li, K): X-ray Structure of the
 Stable Radical {(Me3SiN)P(\m3-NtBu)3[\m3-Li(THF)]3(OtBu)}
;
_journal_name_full 'Inorganic Chemistry'
_journal_page_first 3453
_journal_page_last 3460
_journal_paper_doi 10.1021/ic035377v
_journal_volume 43
_journal_year 2004
_chemical_formula_moiety 'C30 H76 Li2 N8 P2 Si2'
_chemical_formula_sum 'C30 H76 Li2 N8 P2 Si2'
_chemical_formula_weight 680.99
_space_group_IT_number 19
_symmetry_cell_setting orthorhombic
_symmetry_space_group_name_Hall 'P 2ac 2ab'
_symmetry_space_group_name_H-M 'P 21 21 21'
_atom_sites_solution_hydrogens geom
_atom_sites_solution_primary direct
_atom_sites_solution_secondary difmap
_audit_creation_method 'manual editing of SHELXL template'
_cell_angle_alpha 90.00
_cell_angle_beta 90.00
_cell_angle_gamma 90.00
_cell_formula_units_Z 4
_cell_length_a 13.4399(3)
_cell_length_b 15.7195(5)
_cell_length_c 20.3644(5)
_cell_measurement_reflns_used 4165
_cell_measurement_temperature 173(2)
_cell_measurement_theta_max 25
_cell_measurement_theta_min 1
_cell_volume 4302.4(2)
_computing_cell_refinement 'HKL Scalepack (Otwinowski & Minor 1997)'
_computing_data_collection 'Collect (Nonius BV, 1997-2000)'
_computing_data_reduction
; HKL Denzo and Scalepack (Otwinowski & Minor 1997)

;
_computing_molecular_graphics 'Diamond 2.1 (Brandenburg, 2000)'
_computing_publication_material 'Diamond 2.1 (Brandenburg, 2000)'
_computing_structure_refinement 'SHELXL-97 (Sheldrick, 1997)'
_computing_structure_solution 'SHELXL-97 (Sheldrick, 1997)'
_diffrn_ambient_temperature 173(2)
_diffrn_measurement_device_type 'KappaCCD (Nonius, FR540C)'
_diffrn_measurement_method 'CCD rotation images, thick slices'
_diffrn_radiation_monochromator graphite
_diffrn_radiation_source 'fine-focus sealed tube'
_diffrn_radiation_type MoK\a
_diffrn_radiation_wavelength 0.71073
_diffrn_reflns_av_R_equivalents 0.0000
_diffrn_reflns_av_sigmaI/netI 0.0713
_diffrn_reflns_limit_h_max 15
_diffrn_reflns_limit_h_min -15
_diffrn_reflns_limit_k_max 18
_diffrn_reflns_limit_k_min -18
_diffrn_reflns_limit_l_max 23
_diffrn_reflns_limit_l_min -23
_diffrn_reflns_number 7522
_diffrn_reflns_theta_max 25.03
_diffrn_reflns_theta_min 3.00
_diffrn_standards_decay_% 'no decay'
_exptl_absorpt_coefficient_mu 0.185
_exptl_absorpt_correction_T_max 0.9817
_exptl_absorpt_correction_T_min 0.9639
_exptl_absorpt_correction_type none
_exptl_crystal_colour colorless
_exptl_crystal_density_diffrn 1.051
_exptl_crystal_density_method 'not measured'
_exptl_crystal_description block
_exptl_crystal_F_000 1504
_exptl_crystal_size_max 0.20
_exptl_crystal_size_mid 0.20
_exptl_crystal_size_min 0.10
_refine_ls_abs_structure_details 'Flack H D (1983), Acta Cryst. A39, 876-881'
_refine_ls_abs_structure_Flack 0.55(11)
_refine_ls_extinction_method none
_refine_ls_goodness_of_fit_ref 1.033
_refine_ls_hydrogen_treatment mixed
_refine_ls_matrix_type full
_refine_ls_number_parameters 416
_refine_ls_number_reflns 7522
_refine_ls_number_restraints 0
_refine_ls_restrained_S_all 1.033
_refine_ls_R_factor_all 0.0774
_refine_ls_R_factor_gt 0.0506
_refine_ls_shift/su_max 0.001
_refine_ls_shift/su_mean 0.000
_refine_ls_structure_factor_coef Fsqd
_refine_ls_weighting_details 'calc w=1/[\s^2^(Fo^2^)+(0.0600P)^2^+1.4500P] where P=(Fo^2^+2Fc^2^)/3'
_refine_ls_weighting_scheme calc
_refine_ls_wR_factor_gt 0.1148
_refine_ls_wR_factor_ref 0.1293
_reflns_number_gt 5818
_reflns_number_total 7522
_reflns_threshold_expression >2sigma(I)
_cod_data_source_file ic035377vsi20031201_030051.cif
_cod_data_source_block Compound2
_cod_depositor_comments
;
The following automatic conversions were performed:
'_symmetry_cell_setting' value 'Orthorhombic' changed to 'orthorhombic'
according to '/home/saulius/struct/CIF-dictionaries/cif_core.dic'
dictionary named 'cif_core.dic' version 2.4.1 from 2010-06-29.

Automatic conversion script
Id: cif_fix_enum 1527 2010-12-29 10:47:43Z saulius 
;
_cod_database_code 4311050

loop_
_symmetry_equiv_pos_as_xyz
'x, y, z'
'-x+1/2, -y, z+1/2'
'x+1/2, -y+1/2, -z'
'-x, y+1/2, -z+1/2'

loop_
_atom_site_label
_atom_site_type_symbol
_atom_site_fract_x
_atom_site_fract_y
_atom_site_fract_z
_atom_site_U_iso_or_equiv
_atom_site_adp_type
_atom_site_occupancy
_atom_site_symmetry_multiplicity
_atom_site_calc_flag
_atom_site_refinement_flags
_atom_site_disorder_assembly
_atom_site_disorder_group
P1 P 0.71738(6) 1.00383(5) 0.68704(3) 0.02257(19) Uani 1 1 d . . .
P2 P 0.39110(7) 0.98193(6) 0.54389(4) 0.0310(2) Uani 1 1 d . . .
Si1 Si 0.52334(7) 1.00160(7) 0.77158(4) 0.0338(2) Uani 1 1 d . . .
Si2 Si 0.45803(9) 1.17522(6) 0.53306(5) 0.0395(3) Uani 1 1 d . . .
N1 N 0.6209(2) 0.97543(19) 0.72401(12) 0.0323(7) Uani 1 1 d . . .
N2 N 0.8155(2) 0.95380(17) 0.71859(13) 0.0302(7) Uani 1 1 d . . .
H2 H 0.8727 0.9800 0.7127 0.036 Uiso 1 1 calc R . .
N3 N 0.7539(2) 1.10468(17) 0.69350(13) 0.0332(7) Uani 1 1 d . . .
H3 H 0.7405 1.1349 0.6582 0.040 Uiso 1 1 calc R . .
N4 N 0.69697(19) 0.98788(18) 0.60989(11) 0.0259(6) Uani 1 1 d . . .
N5 N 0.4464(2) 1.06895(17) 0.53699(14) 0.0362(7) Uani 1 1 d . . .
N6 N 0.3297(2) 0.9547(2) 0.47597(14) 0.0420(8) Uani 1 1 d . . .
H6 H 0.2791 0.9204 0.4832 0.050 Uiso 1 1 calc R . .
N7 N 0.2999(2) 0.9734(2) 0.59888(14) 0.0444(9) Uani 1 1 d . A .
H7 H 0.3179 0.9418 0.6325 0.053 Uiso 1 1 calc R . .
N8 N 0.4749(2) 0.91403(17) 0.56699(12) 0.0289(7) Uani 1 1 d . . .
C1 C 0.8225(3) 0.8715(2) 0.75540(17) 0.0372(9) Uani 1 1 d . . .
C2 C 0.7548(4) 0.8034(3) 0.7273(2) 0.0579(12) Uani 1 1 d . . .
H2A H 0.6853 0.8215 0.7315 0.087 Uiso 1 1 calc R . .
H2B H 0.7647 0.7501 0.7514 0.087 Uiso 1 1 calc R . .
H2C H 0.7707 0.7947 0.6808 0.087 Uiso 1 1 calc R . .
C3 C 0.7979(3) 0.8864(3) 0.82706(17) 0.0481(11) Uani 1 1 d . . .
H3A H 0.8422 0.9301 0.8449 0.072 Uiso 1 1 calc R . .
H3B H 0.8068 0.8333 0.8516 0.072 Uiso 1 1 calc R . .
H3C H 0.7287 0.9053 0.8310 0.072 Uiso 1 1 calc R . .
C4 C 0.9299(3) 0.8432(3) 0.7491(2) 0.0552(12) Uani 1 1 d . . .
H4A H 0.9737 0.8872 0.7672 0.083 Uiso 1 1 calc R . .
H4B H 0.9460 0.8341 0.7027 0.083 Uiso 1 1 calc R . .
H4C H 0.9396 0.7900 0.7735 0.083 Uiso 1 1 calc R . .
C5 C 0.8039(3) 1.1547(2) 0.74564(17) 0.0365(9) Uani 1 1 d . . .
C6 C 0.7662(3) 1.1297(3) 0.81366(18) 0.0524(11) Uani 1 1 d . . .
H6A H 0.7827 1.0700 0.8223 0.079 Uiso 1 1 calc R . .
H6B H 0.6939 1.1373 0.8155 0.079 Uiso 1 1 calc R . .
H6C H 0.7978 1.1659 0.8469 0.079 Uiso 1 1 calc R . .
C7 C 0.9176(3) 1.1438(3) 0.7428(2) 0.0541(11) Uani 1 1 d . . .
H7A H 0.9416 1.1589 0.6989 0.081 Uiso 1 1 calc R . .
H7B H 0.9349 1.0845 0.7523 0.081 Uiso 1 1 calc R . .
H7C H 0.9489 1.1810 0.7754 0.081 Uiso 1 1 calc R . .
C8 C 0.7793(5) 1.2473(3) 0.7322(2) 0.0703(14) Uani 1 1 d . . .
H8A H 0.8032 1.2629 0.6884 0.105 Uiso 1 1 calc R . .
H8B H 0.8118 1.2833 0.7652 0.105 Uiso 1 1 calc R . .
H8C H 0.7071 1.2555 0.7345 0.105 Uiso 1 1 calc R . .
C9 C 0.7752(3) 0.9829(2) 0.55781(15) 0.0369(9) Uani 1 1 d . . .
C10 C 0.8267(3) 0.8955(3) 0.5585(2) 0.0529(12) Uani 1 1 d . . .
H10A H 0.7763 0.8505 0.5566 0.079 Uiso 1 1 calc R . .
H10B H 0.8657 0.8895 0.5989 0.079 Uiso 1 1 calc R . .
H10C H 0.8709 0.8908 0.5204 0.079 Uiso 1 1 calc R . .
C11 C 0.8541(3) 1.0524(3) 0.56092(19) 0.0500(11) Uani 1 1 d . . .
H11A H 0.8895 1.0489 0.6029 0.075 Uiso 1 1 calc R . .
H11B H 0.8221 1.1082 0.5571 0.075 Uiso 1 1 calc R . .
H11C H 0.9014 1.0448 0.5248 0.075 Uiso 1 1 calc R . .
C12 C 0.7221(3) 0.9915(3) 0.49134(15) 0.0466(10) Uani 1 1 d . . .
H12A H 0.6704 0.9477 0.4878 0.070 Uiso 1 1 calc R . .
H12B H 0.7704 0.9842 0.4557 0.070 Uiso 1 1 calc R . .
H12C H 0.6915 1.0479 0.4881 0.070 Uiso 1 1 calc R . .
C13 C 0.4643(4) 1.1037(3) 0.7472(2) 0.0603(12) Uani 1 1 d . . .
H13A H 0.5124 1.1501 0.7523 0.090 Uiso 1 1 calc R . .
H13B H 0.4064 1.1145 0.7753 0.090 Uiso 1 1 calc R . .
H13C H 0.4430 1.1004 0.7013 0.090 Uiso 1 1 calc R . .
C14 C 0.4298(3) 0.9141(3) 0.7610(2) 0.0593(13) Uani 1 1 d . . .
H14A H 0.4598 0.8597 0.7738 0.089 Uiso 1 1 calc R . .
H14B H 0.4090 0.9114 0.7149 0.089 Uiso 1 1 calc R . .
H14C H 0.3718 0.9255 0.7888 0.089 Uiso 1 1 calc R . .
C15 C 0.5462(3) 1.0062(3) 0.86237(15) 0.0471(10) Uani 1 1 d . . .
H15A H 0.5770 0.9529 0.8769 0.071 Uiso 1 1 calc R . .
H15B H 0.4828 1.0142 0.8853 0.071 Uiso 1 1 calc R . .
H15C H 0.5907 1.0539 0.8723 0.071 Uiso 1 1 calc R . .
C16 C 0.3433(3) 0.9769(3) 0.40607(17) 0.0530(12) Uani 1 1 d . . .
C17 C 0.4533(3) 0.9866(3) 0.38883(17) 0.0568(12) Uani 1 1 d . . .
H17A H 0.4884 0.9335 0.3987 0.085 Uiso 1 1 calc R . .
H17B H 0.4822 1.0330 0.4148 0.085 Uiso 1 1 calc R . .
H17C H 0.4600 0.9997 0.3420 0.085 Uiso 1 1 calc R . .
C18 C 0.2878(4) 1.0585(3) 0.3899(3) 0.0770(16) Uani 1 1 d . . .
H18A H 0.3158 1.1055 0.4155 0.116 Uiso 1 1 calc R . .
H18B H 0.2172 1.0517 0.4008 0.116 Uiso 1 1 calc R . .
H18C H 0.2946 1.0709 0.3430 0.116 Uiso 1 1 calc R . .
C19 C 0.2996(5) 0.9024(3) 0.3664(2) 0.0827(18) Uani 1 1 d . . .
H19A H 0.3365 0.8502 0.3764 0.124 Uiso 1 1 calc R . .
H19B H 0.3050 0.9148 0.3194 0.124 Uiso 1 1 calc R . .
H19C H 0.2294 0.8947 0.3781 0.124 Uiso 1 1 calc R . .
C20 C 0.1972(3) 1.0045(3) 0.60619(19) 0.0524(11) Uani 1 1 d . . .
C21 C 0.1657(4) 1.0651(4) 0.5539(4) 0.109(2) Uani 1 1 d . A .
H21A H 0.1658 1.0361 0.5113 0.163 Uiso 1 1 calc R . .
H21B H 0.2121 1.1132 0.5525 0.163 Uiso 1 1 calc R . .
H21C H 0.0986 1.0860 0.5635 0.163 Uiso 1 1 calc R . .
C22 C 0.1246(13) 0.9436(16) 0.6260(19) 0.116(13) Uani 0.43(3) 1 d P A 1
H22A H 0.1522 0.9076 0.6608 0.175 Uiso 0.43(3) 1 calc PR A 1
H22B H 0.1062 0.9082 0.5883 0.175 Uiso 0.43(3) 1 calc PR A 1
H22C H 0.0655 0.9732 0.6424 0.175 Uiso 0.43(3) 1 calc PR A 1
C23 C 0.2071(17) 1.0770(18) 0.6623(8) 0.086(8) Uani 0.43(3) 1 d P A 1
H23A H 0.2553 1.1201 0.6482 0.129 Uiso 0.43(3) 1 calc PR A 1
H23B H 0.2296 1.0510 0.7034 0.129 Uiso 0.43(3) 1 calc PR A 1
H23C H 0.1421 1.1040 0.6692 0.129 Uiso 0.43(3) 1 calc PR A 1
C22' C 0.1330(10) 0.9220(10) 0.5838(9) 0.085(5) Uani 0.57(3) 1 d P A 2
H22D H 0.1454 0.8750 0.6144 0.127 Uiso 0.57(3) 1 calc PR A 2
H22E H 0.1527 0.9049 0.5394 0.127 Uiso 0.57(3) 1 calc PR A 2
H22F H 0.0620 0.9362 0.5842 0.127 Uiso 0.57(3) 1 calc PR A 2
C23' C 0.1757(8) 1.0125(18) 0.6779(7) 0.105(7) Uani 0.57(3) 1 d P A 2
H23D H 0.2051 0.9643 0.7014 0.157 Uiso 0.57(3) 1 calc PR A 2
H23E H 0.1035 1.0129 0.6848 0.157 Uiso 0.57(3) 1 calc PR A 2
H23F H 0.2042 1.0657 0.6945 0.157 Uiso 0.57(3) 1 calc PR A 2
C24 C 0.4670(3) 0.8199(2) 0.55636(16) 0.0304(8) Uani 1 1 d . . .
C25 C 0.4975(3) 0.7928(3) 0.48807(19) 0.0507(11) Uani 1 1 d . . .
H25A H 0.5619 0.8185 0.4771 0.076 Uiso 1 1 calc R . .
H25B H 0.4473 0.8117 0.4564 0.076 Uiso 1 1 calc R . .
H25C H 0.5033 0.7307 0.4864 0.076 Uiso 1 1 calc R . .
C26 C 0.3664(3) 0.7804(3) 0.57469(19) 0.0468(11) Uani 1 1 d . . .
H26A H 0.3477 0.7986 0.6191 0.070 Uiso 1 1 calc R . .
H26B H 0.3716 0.7183 0.5734 0.070 Uiso 1 1 calc R . .
H26C H 0.3156 0.7993 0.5434 0.070 Uiso 1 1 calc R . .
C27 C 0.5441(4) 0.7788(2) 0.6052(2) 0.0521(11) Uani 1 1 d . . .
H27A H 0.5273 0.7950 0.6503 0.078 Uiso 1 1 calc R . .
H27B H 0.6112 0.7991 0.5946 0.078 Uiso 1 1 calc R . .
H27C H 0.5419 0.7167 0.6010 0.078 Uiso 1 1 calc R . .
C28 C 0.5712(4) 1.2084(3) 0.5800(3) 0.0773(17) Uani 1 1 d . . .
H28A H 0.6294 1.1782 0.5629 0.116 Uiso 1 1 calc R . .
H28B H 0.5622 1.1946 0.6266 0.116 Uiso 1 1 calc R . .
H28C H 0.5811 1.2698 0.5751 0.116 Uiso 1 1 calc R . .
C29 C 0.4832(4) 1.2150(3) 0.4495(2) 0.0729(15) Uani 1 1 d . . .
H29A H 0.5361 1.1808 0.4294 0.109 Uiso 1 1 calc R . .
H29B H 0.5044 1.2746 0.4518 0.109 Uiso 1 1 calc R . .
H29C H 0.4227 1.2106 0.4229 0.109 Uiso 1 1 calc R . .
C30 C 0.3571(5) 1.2389(3) 0.5682(4) 0.105(2) Uani 1 1 d . . .
H30A H 0.3429 1.2191 0.6129 0.158 Uiso 1 1 calc R . .
H30B H 0.2973 1.2327 0.5410 0.158 Uiso 1 1 calc R . .
H30C H 0.3770 1.2988 0.5695 0.158 Uiso 1 1 calc R . .
Li1 Li 0.5753(4) 0.9181(4) 0.6414(3) 0.0343(14) Uani 1 1 d . . .
Li2 Li 0.5754(4) 1.0111(4) 0.5546(2) 0.0326(13) Uani 1 1 d . . .

loop_
_atom_site_aniso_label
_atom_site_aniso_U_11
_atom_site_aniso_U_22
_atom_site_aniso_U_33
_atom_site_aniso_U_23
_atom_site_aniso_U_13
_atom_site_aniso_U_12
P1 0.0226(4) 0.0228(4) 0.0223(4) -0.0013(3) -0.0010(3) 0.0011(4)
P2 0.0248(5) 0.0422(6) 0.0259(4) 0.0009(4) -0.0019(3) -0.0019(4)
Si1 0.0262(5) 0.0510(6) 0.0243(4) -0.0030(5) 0.0026(3) -0.0026(5)
Si2 0.0459(7) 0.0293(6) 0.0433(6) 0.0018(4) 0.0011(5) 0.0040(5)
N1 0.0263(15) 0.046(2) 0.0250(14) 0.0004(12) 0.0023(11) -0.0042(13)
N2 0.0286(16) 0.0282(17) 0.0338(16) 0.0042(12) -0.0054(12) -0.0007(13)
N3 0.0377(17) 0.0301(17) 0.0318(15) -0.0003(12) -0.0069(13) -0.0017(13)
N4 0.0244(14) 0.0332(16) 0.0201(12) -0.0030(11) 0.0032(10) -0.0032(13)
N5 0.0400(19) 0.0286(17) 0.0400(16) 0.0031(13) -0.0033(15) 0.0078(14)
N6 0.0370(19) 0.055(2) 0.0339(17) 0.0085(14) -0.0061(14) -0.0149(16)
N7 0.0292(18) 0.066(2) 0.0381(16) 0.0079(15) 0.0056(13) 0.0051(16)
N8 0.0271(16) 0.0290(16) 0.0307(14) -0.0021(11) 0.0012(12) -0.0016(13)
C1 0.047(2) 0.027(2) 0.038(2) 0.0015(16) -0.0054(17) 0.0075(18)
C2 0.072(3) 0.031(2) 0.071(3) 0.005(2) -0.021(2) -0.001(2)
C3 0.054(3) 0.048(3) 0.042(2) 0.0159(18) -0.0015(19) 0.002(2)
C4 0.057(3) 0.051(3) 0.058(3) 0.005(2) -0.003(2) 0.024(2)
C5 0.047(2) 0.026(2) 0.037(2) -0.0072(15) -0.0063(17) -0.0090(17)
C6 0.072(3) 0.047(2) 0.039(2) -0.0152(19) 0.002(2) -0.011(2)
C7 0.045(3) 0.056(3) 0.061(3) -0.008(2) -0.006(2) -0.015(2)
C8 0.098(4) 0.035(3) 0.078(3) -0.004(2) -0.023(3) 0.002(3)
C9 0.0280(19) 0.055(3) 0.0277(17) -0.0052(16) 0.0030(14) -0.0004(19)
C10 0.049(3) 0.062(3) 0.048(2) -0.012(2) 0.008(2) 0.018(2)
C11 0.036(2) 0.074(3) 0.040(2) -0.005(2) 0.0092(18) -0.018(2)
C12 0.035(2) 0.080(3) 0.0247(17) -0.0036(19) 0.0040(14) -0.001(3)
C13 0.058(3) 0.070(3) 0.053(3) -0.002(2) 0.001(2) 0.027(3)
C14 0.050(3) 0.092(4) 0.037(2) -0.010(2) 0.0079(19) -0.024(3)
C15 0.040(2) 0.071(3) 0.0306(18) -0.0070(19) 0.0057(15) -0.005(2)
C16 0.061(3) 0.069(3) 0.0285(19) 0.0100(19) -0.0128(18) -0.021(2)
C17 0.072(3) 0.070(3) 0.0284(19) 0.0008(19) 0.0066(18) -0.016(3)
C18 0.070(4) 0.083(4) 0.078(3) 0.034(3) -0.023(3) -0.013(3)
C19 0.111(5) 0.094(4) 0.043(3) 0.007(2) -0.028(3) -0.051(4)
C20 0.0220(19) 0.076(3) 0.060(2) 0.008(3) 0.0085(17) 0.009(2)
C21 0.053(4) 0.100(5) 0.173(7) 0.047(5) 0.022(4) 0.029(3)
C22 0.042(9) 0.097(17) 0.21(3) 0.06(2) 0.049(15) 0.017(10)
C23 0.076(12) 0.118(17) 0.064(9) -0.028(9) 0.013(7) 0.046(12)
C22' 0.020(6) 0.104(9) 0.131(12) -0.023(9) 0.009(6) -0.007(5)
C23' 0.049(6) 0.161(18) 0.105(9) -0.042(11) 0.033(6) -0.008(9)
C24 0.031(2) 0.0151(17) 0.045(2) -0.0078(14) 0.0065(16) -0.0067(15)
C25 0.061(3) 0.037(2) 0.054(2) -0.0114(18) 0.005(2) -0.007(2)
C26 0.056(3) 0.039(2) 0.046(2) 0.0028(18) 0.006(2) -0.012(2)
C27 0.069(3) 0.024(2) 0.064(3) 0.0014(18) -0.023(2) 0.003(2)
C28 0.100(5) 0.042(3) 0.090(4) 0.009(2) -0.034(3) -0.023(3)
C29 0.107(4) 0.046(3) 0.066(3) 0.004(2) 0.004(3) -0.019(3)
C30 0.105(5) 0.043(3) 0.167(6) -0.009(3) 0.051(5) 0.010(3)
Li1 0.031(3) 0.037(4) 0.035(3) 0.001(2) -0.002(3) 0.000(3)
Li2 0.026(3) 0.038(3) 0.033(3) 0.000(3) -0.001(2) -0.002(3)

loop_
_atom_type_symbol
_atom_type_description
_atom_type_scat_dispersion_real
_atom_type_scat_dispersion_imag
_atom_type_scat_source
C C 0.0033 0.0016 'International Tables Vol C Tables 4.2.6.8 and 6.1.1.4'
H H 0.0000 0.0000 'International Tables Vol C Tables 4.2.6.8 and 6.1.1.4'
N N 0.0061 0.0033 'International Tables Vol C Tables 4.2.6.8 and 6.1.1.4'
Si Si 0.0817 0.0704 'International Tables Vol C Tables 4.2.6.8 and 6.1.1.4'
P P 0.1023 0.0942 'International Tables Vol C Tables 4.2.6.8 and 6.1.1.4'
Li Li -0.0003 0.0001 'International Tables Vol C Tables 4.2.6.8 and 6.1.1.4'

loop_
_geom_angle_atom_site_label_1
_geom_angle_atom_site_label_2
_geom_angle_atom_site_label_3
_geom_angle
_geom_angle_site_symmetry_1
_geom_angle_site_symmetry_3
_geom_angle_publ_flag
N1 P1 N4 106.45(14) . . ?
N1 P1 N3 118.55(15) . . ?
N4 P1 N3 105.95(14) . . ?
N1 P1 N2 109.64(14) . . ?
N4 P1 N2 115.91(14) . . ?
N3 P1 N2 100.73(14) . . ?
N1 P1 Li1 52.81(16) . . ?
N4 P1 Li1 55.14(16) . . ?
N3 P1 Li1 139.75(17) . . ?
N2 P1 Li1 119.40(17) . . ?
N5 P2 N8 105.76(15) . . ?
N5 P2 N7 118.76(17) . . ?
N8 P2 N7 105.24(15) . . ?
N5 P2 N6 112.66(16) . . ?
N8 P2 N6 114.60(16) . . ?
N7 P2 N6 99.95(16) . . ?
N5 P2 Li2 51.92(17) . . ?
N8 P2 Li2 54.10(17) . . ?
N7 P2 Li2 132.63(16) . . ?
N6 P2 Li2 127.14(17) . . ?
N1 Si1 C13 113.00(18) . . ?
N1 Si1 C15 116.73(16) . . ?
C13 Si1 C15 107.4(2) . . ?
N1 Si1 C14 106.08(17) . . ?
C13 Si1 C14 108.5(2) . . ?
C15 Si1 C14 104.54(19) . . ?
N1 Si1 Li1 38.06(14) . . ?
C13 Si1 Li1 103.81(17) . . ?
C15 Si1 Li1 147.01(18) . . ?
C14 Si1 Li1 74.76(17) . . ?
N5 Si2 C30 117.1(2) . . ?
N5 Si2 C29 113.44(19) . . ?
C30 Si2 C29 108.2(3) . . ?
N5 Si2 C28 109.18(19) . . ?
C30 Si2 C28 104.5(3) . . ?
C29 Si2 C28 103.2(2) . . ?
N5 Si2 Li2 37.02(15) . . ?
C30 Si2 Li2 142.0(2) . . ?
C29 Si2 Li2 108.9(2) . . ?
C28 Si2 Li2 75.05(19) . . ?
P1 N1 Si1 148.6(2) . . ?
P1 N1 Li1 88.7(2) . . ?
Si1 N1 Li1 110.8(2) . . ?
C1 N2 P1 130.6(3) . . ?
C5 N3 P1 134.1(2) . . ?
C9 N4 P1 125.4(2) . . ?
C9 N4 Li2 100.6(2) . . ?
P1 N4 Li2 130.7(2) . . ?
C9 N4 Li1 138.4(3) . . ?
P1 N4 Li1 85.10(18) . . ?
Li2 N4 Li1 68.3(2) . . ?
P2 N5 Si2 156.8(2) . . ?
P2 N5 Li2 89.9(2) . . ?
Si2 N5 Li2 112.4(2) . . ?
C16 N6 P2 132.7(3) . . ?
C20 N7 P2 137.0(3) . . ?
C24 N8 P2 123.9(2) . . ?
C24 N8 Li1 100.7(3) . . ?
P2 N8 Li1 131.1(2) . . ?
C24 N8 Li2 139.7(3) . . ?
P2 N8 Li2 86.1(2) . . ?
Li1 N8 Li2 68.3(2) . . ?
N2 C1 C3 109.6(3) . . ?
N2 C1 C4 105.7(3) . . ?
C3 C1 C4 109.5(3) . . ?
N2 C1 C2 112.5(3) . . ?
C3 C1 C2 110.0(3) . . ?
C4 C1 C2 109.4(3) . . ?
N3 C5 C8 106.3(3) . . ?
N3 C5 C6 111.3(3) . . ?
C8 C5 C6 109.7(3) . . ?
N3 C5 C7 111.3(3) . . ?
C8 C5 C7 108.4(4) . . ?
C6 C5 C7 109.6(3) . . ?
N4 C9 C11 115.0(3) . . ?
N4 C9 C12 107.1(3) . . ?
C11 C9 C12 107.3(3) . . ?
N4 C9 C10 110.9(3) . . ?
C11 C9 C10 109.1(3) . . ?
C12 C9 C10 107.1(3) . . ?
N4 C9 Li2 46.74(17) . . ?
C11 C9 Li2 124.8(3) . . ?
C12 C9 Li2 60.4(2) . . ?
C10 C9 Li2 126.1(3) . . ?
N6 C16 C18 110.3(4) . . ?
N6 C16 C17 111.4(3) . . ?
C18 C16 C17 109.9(4) . . ?
N6 C16 C19 106.2(3) . . ?
C18 C16 C19 110.0(4) . . ?
C17 C16 C19 109.0(4) . . ?
C22 C20 N7 116.6(9) . . ?
C22 C20 C21 115.9(11) . . ?
N7 C20 C21 114.0(4) . . ?
C22 C20 C23' 69.4(12) . . ?
N7 C20 C23' 108.0(6) . . ?
C21 C20 C23' 126.0(10) . . ?
C22 C20 C23 109.2(12) . . ?
N7 C20 C23 103.2(7) . . ?
C21 C20 C23 94.4(9) . . ?
C23' C20 C23 42.8(6) . . ?
C22 C20 C22' 34.8(13) . . ?
N7 C20 C22' 101.8(6) . . ?
C21 C20 C22' 99.2(7) . . ?
C23' C20 C22' 103.8(8) . . ?
C23 C20 C22' 143.5(9) . . ?
N8 C24 C25 113.0(3) . . ?
N8 C24 C26 115.3(3) . . ?
C25 C24 C26 110.5(3) . . ?
N8 C24 C27 105.5(3) . . ?
C25 C24 C27 106.6(3) . . ?
C26 C24 C27 105.1(3) . . ?
N8 C24 Li1 46.73(19) . . ?
C25 C24 Li1 126.6(3) . . ?
C26 C24 Li1 122.8(3) . . ?
C27 C24 Li1 58.8(2) . . ?
N1 Li1 N8 147.6(3) . . ?
N1 Li1 N4 77.3(2) . . ?
N8 Li1 N4 108.0(3) . . ?
N1 Li1 Li2 111.1(3) . . ?
N8 Li1 Li2 56.3(2) . . ?
N4 Li1 Li2 54.7(2) . . ?
N1 Li1 P1 38.45(13) . . ?
N8 Li1 P1 142.9(3) . . ?
N4 Li1 P1 39.76(12) . . ?
Li2 Li1 P1 86.7(2) . . ?
N1 Li1 C24 161.2(3) . . ?
N8 Li1 C24 32.54(14) . . ?
N4 Li1 C24 121.5(3) . . ?
Li2 Li1 C24 82.7(2) . . ?
P1 Li1 C24 159.9(3) . . ?
N1 Li1 Si1 31.15(12) . . ?
N8 Li1 Si1 120.8(3) . . ?
N4 Li1 Si1 102.9(2) . . ?
Li2 Li1 Si1 113.4(3) . . ?
P1 Li1 Si1 67.72(13) . . ?
C24 Li1 Si1 132.3(2) . . ?
N5 Li2 N4 152.7(3) . . ?
N5 Li2 N8 77.8(2) . . ?
N4 Li2 N8 109.3(3) . . ?
N5 Li2 Li1 115.4(3) . . ?
N4 Li2 Li1 57.0(2) . . ?
N8 Li2 Li1 55.4(2) . . ?
N5 Li2 P2 38.18(13) . . ?
N4 Li2 P2 144.0(3) . . ?
N8 Li2 P2 39.77(12) . . ?
Li1 Li2 P2 87.2(2) . . ?
N5 Li2 C9 159.7(3) . . ?
N4 Li2 C9 32.69(12) . . ?
N8 Li2 C9 121.7(3) . . ?
Li1 Li2 C9 83.0(2) . . ?
P2 Li2 C9 159.8(3) . . ?
N5 Li2 Si2 30.53(13) . . ?
N4 Li2 Si2 130.6(3) . . ?
N8 Li2 Si2 107.8(2) . . ?
Li1 Li2 Si2 130.4(3) . . ?
P2 Li2 Si2 68.58(13) . . ?
C9 Li2 Si2 130.6(2) . . ?

loop_
_geom_bond_atom_site_label_1
_geom_bond_atom_site_label_2
_geom_bond_distance
_geom_bond_site_symmetry_2
_geom_bond_publ_flag
P1 N1 1.564(3) . ?
P1 N4 1.615(2) . ?
P1 N3 1.665(3) . ?
P1 N2 1.664(3) . ?
P1 Li1 2.515(6) . ?
P2 N5 1.563(3) . ?
P2 N8 1.622(3) . ?
P2 N7 1.666(3) . ?
P2 N6 1.666(3) . ?
P2 Li2 2.529(5) . ?
Si1 N1 1.681(3) . ?
Si1 C13 1.858(4) . ?
Si1 C15 1.875(3) . ?
Si1 C14 1.876(4) . ?
Si1 Li1 3.039(6) . ?
Si2 N5 1.680(3) . ?
Si2 C30 1.831(6) . ?
Si2 C29 1.844(5) . ?
Si2 C28 1.870(5) . ?
Si2 Li2 3.056(6) . ?
N1 Li1 2.004(6) . ?
N2 C1 1.498(4) . ?
N3 C5 1.482(4) . ?
N4 C9 1.495(4) . ?
N4 Li2 2.017(6) . ?
N4 Li1 2.071(6) . ?
N5 Li2 1.991(6) . ?
N6 C16 1.477(4) . ?
N7 C20 1.472(5) . ?
N8 C24 1.500(4) . ?
N8 Li1 2.030(6) . ?
N8 Li2 2.053(6) . ?
C1 C3 1.514(5) . ?
C1 C4 1.517(6) . ?
C1 C2 1.516(5) . ?
C5 C8 1.517(5) . ?
C5 C6 1.526(5) . ?
C5 C7 1.540(6) . ?
C9 C11 1.523(5) . ?
C9 C12 1.536(4) . ?
C9 C10 1.539(5) . ?
C9 Li2 2.722(6) . ?
C16 C18 1.520(6) . ?
C16 C17 1.528(6) . ?
C16 C19 1.539(6) . ?
C20 C22 1.425(19) . ?
C20 C21 1.490(7) . ?
C20 C23' 1.494(13) . ?
C20 C23 1.620(19) . ?
C20 C22' 1.623(14) . ?
C24 C25 1.511(5) . ?
C24 C26 1.533(5) . ?
C24 C27 1.575(5) . ?
C24 Li1 2.740(7) . ?
Li1 Li2 2.294(8) . ?

loop_
_geom_torsion_atom_site_label_1
_geom_torsion_atom_site_label_2
_geom_torsion_atom_site_label_3
_geom_torsion_atom_site_label_4
_geom_torsion
_geom_torsion_site_symmetry_1
_geom_torsion_site_symmetry_2
_geom_torsion_site_symmetry_3
_geom_torsion_site_symmetry_4
_geom_torsion_publ_flag
N4 P1 N1 Si1 -116.7(3) . . . . ?
N3 P1 N1 Si1 2.4(4) . . . . ?
N2 P1 N1 Si1 117.2(3) . . . . ?
Li1 P1 N1 Si1 -130.2(4) . . . . ?
N4 P1 N1 Li1 13.5(2) . . . . ?
N3 P1 N1 Li1 132.7(2) . . . . ?
N2 P1 N1 Li1 -112.5(2) . . . . ?
C13 Si1 N1 P1 42.3(4) . . . . ?
C15 Si1 N1 P1 -83.1(4) . . . . ?
C14 Si1 N1 P1 161.0(3) . . . . ?
Li1 Si1 N1 P1 125.3(5) . . . . ?
C13 Si1 N1 Li1 -83.0(3) . . . . ?
C15 Si1 N1 Li1 151.7(3) . . . . ?
C14 Si1 N1 Li1 35.7(3) . . . . ?
N1 P1 N2 C1 23.8(3) . . . . ?
N4 P1 N2 C1 -96.7(3) . . . . ?
N3 P1 N2 C1 149.6(3) . . . . ?
Li1 P1 N2 C1 -33.8(4) . . . . ?
N1 P1 N3 C5 76.3(4) . . . . ?
N4 P1 N3 C5 -164.3(3) . . . . ?
N2 P1 N3 C5 -43.2(4) . . . . ?
Li1 P1 N3 C5 141.3(3) . . . . ?
N1 P1 N4 C9 -162.3(3) . . . . ?
N3 P1 N4 C9 70.6(3) . . . . ?
N2 P1 N4 C9 -40.1(3) . . . . ?
Li1 P1 N4 C9 -149.2(4) . . . . ?
N1 P1 N4 Li2 42.5(3) . . . . ?
N3 P1 N4 Li2 -84.6(3) . . . . ?
N2 P1 N4 Li2 164.7(3) . . . . ?
Li1 P1 N4 Li2 55.6(3) . . . . ?
N1 P1 N4 Li1 -13.1(2) . . . . ?
N3 P1 N4 Li1 -140.2(2) . . . . ?
N2 P1 N4 Li1 109.1(2) . . . . ?
N8 P2 N5 Si2 -158.8(5) . . . . ?
N7 P2 N5 Si2 -41.0(6) . . . . ?
N6 P2 N5 Si2 75.3(5) . . . . ?
Li2 P2 N5 Si2 -164.4(6) . . . . ?
N8 P2 N5 Li2 5.6(2) . . . . ?
N7 P2 N5 Li2 123.5(2) . . . . ?
N6 P2 N5 Li2 -120.3(2) . . . . ?
C30 Si2 N5 P2 20.9(6) . . . . ?
C29 Si2 N5 P2 -106.2(5) . . . . ?
C28 Si2 N5 P2 139.3(5) . . . . ?
Li2 Si2 N5 P2 163.1(7) . . . . ?
C30 Si2 N5 Li2 -142.2(3) . . . . ?
C29 Si2 N5 Li2 90.6(3) . . . . ?
C28 Si2 N5 Li2 -23.8(3) . . . . ?
N5 P2 N6 C16 25.3(4) . . . . ?
N8 P2 N6 C16 -95.7(4) . . . . ?
N7 P2 N6 C16 152.3(4) . . . . ?
Li2 P2 N6 C16 -33.2(5) . . . . ?
N5 P2 N7 C20 71.7(5) . . . . ?
N8 P2 N7 C20 -170.2(4) . . . . ?
N6 P2 N7 C20 -51.1(5) . . . . ?
Li2 P2 N7 C20 134.9(4) . . . . ?
N5 P2 N8 C24 -156.6(3) . . . . ?
N7 P2 N8 C24 76.9(3) . . . . ?
N6 P2 N8 C24 -31.9(3) . . . . ?
Li2 P2 N8 C24 -151.1(3) . . . . ?
N5 P2 N8 Li1 51.1(3) . . . . ?
N7 P2 N8 Li1 -75.4(3) . . . . ?
N6 P2 N8 Li1 175.9(3) . . . . ?
Li2 P2 N8 Li1 56.6(3) . . . . ?
N5 P2 N8 Li2 -5.5(2) . . . . ?
N7 P2 N8 Li2 -132.0(2) . . . . ?
N6 P2 N8 Li2 119.2(2) . . . . ?
P1 N2 C1 C3 -82.6(4) . . . . ?
P1 N2 C1 C4 159.5(3) . . . . ?
P1 N2 C1 C2 40.1(4) . . . . ?
P1 N3 C5 C8 -158.1(3) . . . . ?
P1 N3 C5 C6 -38.6(5) . . . . ?
P1 N3 C5 C7 84.0(4) . . . . ?
P1 N4 C9 C11 -45.9(4) . . . . ?
Li2 N4 C9 C11 115.2(3) . . . . ?
Li1 N4 C9 C11 -175.7(3) . . . . ?
P1 N4 C9 C12 -165.0(3) . . . . ?
Li2 N4 C9 C12 -3.9(4) . . . . ?
Li1 N4 C9 C12 65.2(5) . . . . ?
P1 N4 C9 C10 78.4(4) . . . . ?
Li2 N4 C9 C10 -120.4(3) . . . . ?
Li1 N4 C9 C10 -51.4(5) . . . . ?
P1 N4 C9 Li2 -161.1(4) . . . . ?
Li1 N4 C9 Li2 69.1(4) . . . . ?
P2 N6 C16 C18 -87.6(5) . . . . ?
P2 N6 C16 C17 34.7(6) . . . . ?
P2 N6 C16 C19 153.3(4) . . . . ?
P2 N7 C20 C22 133.6(19) . . . . ?
P2 N7 C20 C21 -5.6(7) . . . . ?
P2 N7 C20 C23' -150.9(11) . . . . ?
P2 N7 C20 C23 -106.6(11) . . . . ?
P2 N7 C20 C22' 100.1(8) . . . . ?
P2 N8 C24 C25 81.6(4) . . . . ?
Li1 N8 C24 C25 -119.3(3) . . . . ?
Li2 N8 C24 C25 -50.2(5) . . . . ?
P2 N8 C24 C26 -46.8(4) . . . . ?
Li1 N8 C24 C26 112.3(3) . . . . ?
Li2 N8 C24 C26 -178.6(3) . . . . ?
P2 N8 C24 C27 -162.2(3) . . . . ?
Li1 N8 C24 C27 -3.2(3) . . . . ?
Li2 N8 C24 C27 65.9(5) . . . . ?
P2 N8 C24 Li1 -159.1(3) . . . . ?
Li2 N8 C24 Li1 69.1(4) . . . . ?
P1 N1 Li1 N8 -114.1(6) . . . . ?
Si1 N1 Li1 N8 40.8(7) . . . . ?
P1 N1 Li1 N4 -10.33(17) . . . . ?
Si1 N1 Li1 N4 144.5(2) . . . . ?
P1 N1 Li1 Li2 -54.2(3) . . . . ?
Si1 N1 Li1 Li2 100.6(3) . . . . ?
Si1 N1 Li1 P1 154.8(2) . . . . ?
P1 N1 Li1 C24 170.7(9) . . . . ?
Si1 N1 Li1 C24 -34.5(10) . . . . ?
P1 N1 Li1 Si1 -154.8(2) . . . . ?
C24 N8 Li1 N1 -144.6(6) . . . . ?
P2 N8 Li1 N1 12.2(8) . . . . ?
Li2 N8 Li1 N1 75.9(6) . . . . ?
C24 N8 Li1 N4 120.7(3) . . . . ?
P2 N8 Li1 N4 -82.5(4) . . . . ?
Li2 N8 Li1 N4 -18.8(3) . . . . ?
C24 N8 Li1 Li2 139.5(3) . . . . ?
P2 N8 Li1 Li2 -63.7(3) . . . . ?
C24 N8 Li1 P1 145.3(4) . . . . ?
P2 N8 Li1 P1 -57.8(6) . . . . ?
Li2 N8 Li1 P1 5.9(4) . . . . ?
P2 N8 Li1 C24 156.8(4) . . . . ?
Li2 N8 Li1 C24 -139.5(3) . . . . ?
C24 N8 Li1 Si1 -121.5(3) . . . . ?
P2 N8 Li1 Si1 35.4(4) . . . . ?
Li2 N8 Li1 Si1 99.1(3) . . . . ?
C9 N4 Li1 N1 151.1(3) . . . . ?
P1 N4 Li1 N1 10.04(17) . . . . ?
Li2 N4 Li1 N1 -127.6(3) . . . . ?
C9 N4 Li1 N8 -62.1(5) . . . . ?
P1 N4 Li1 N8 156.8(3) . . . . ?
Li2 N4 Li1 N8 19.2(3) . . . . ?
C9 N4 Li1 Li2 -81.3(4) . . . . ?
P1 N4 Li1 Li2 137.7(2) . . . . ?
C9 N4 Li1 P1 141.1(4) . . . . ?
Li2 N4 Li1 P1 -137.7(2) . . . . ?
C9 N4 Li1 C24 -29.3(5) . . . . ?
P1 N4 Li1 C24 -170.3(3) . . . . ?
Li2 N4 Li1 C24 52.0(3) . . . . ?
C9 N4 Li1 Si1 169.0(3) . . . . ?
P1 N4 Li1 Si1 27.98(18) . . . . ?
Li2 N4 Li1 Si1 -109.7(3) . . . . ?
N4 P1 Li1 N1 -164.1(3) . . . . ?
N3 P1 Li1 N1 -91.8(3) . . . . ?
N2 P1 Li1 N1 93.2(2) . . . . ?
N1 P1 Li1 N8 125.8(5) . . . . ?
N4 P1 Li1 N8 -38.3(4) . . . . ?
N3 P1 Li1 N8 34.0(6) . . . . ?
N2 P1 Li1 N8 -140.9(4) . . . . ?
N1 P1 Li1 N4 164.1(3) . . . . ?
N3 P1 Li1 N4 72.3(3) . . . . ?
N2 P1 Li1 N4 -102.6(2) . . . . ?
N1 P1 Li1 Li2 130.7(3) . . . . ?
N4 P1 Li1 Li2 -33.43(19) . . . . ?
N3 P1 Li1 Li2 38.8(3) . . . . ?
N2 P1 Li1 Li2 -136.1(2) . . . . ?
N1 P1 Li1 C24 -171.3(9) . . . . ?
N4 P1 Li1 C24 24.6(7) . . . . ?
N3 P1 Li1 C24 96.9(8) . . . . ?
N2 P1 Li1 C24 -78.0(8) . . . . ?
N1 P1 Li1 Si1 13.74(14) . . . . ?
N4 P1 Li1 Si1 -150.4(2) . . . . ?
N3 P1 Li1 Si1 -78.1(2) . . . . ?
N2 P1 Li1 Si1 106.99(15) . . . . ?
N8 C24 Li1 N1 105.3(10) . . . . ?
C25 C24 Li1 N1 -166.4(9) . . . . ?
C26 C24 Li1 N1 10.2(11) . . . . ?
C27 C24 Li1 N1 -78.2(10) . . . . ?
C25 C24 Li1 N8 88.3(4) . . . . ?
C26 C24 Li1 N8 -95.2(4) . . . . ?
C27 C24 Li1 N8 176.4(4) . . . . ?
N8 C24 Li1 N4 -73.5(3) . . . . ?
C25 C24 Li1 N4 14.8(5) . . . . ?
C26 C24 Li1 N4 -168.6(3) . . . . ?
C27 C24 Li1 N4 103.0(4) . . . . ?
N8 C24 Li1 Li2 -33.0(2) . . . . ?
C25 C24 Li1 Li2 55.3(4) . . . . ?
C26 C24 Li1 Li2 -128.2(3) . . . . ?
C27 C24 Li1 Li2 143.4(3) . . . . ?
N8 C24 Li1 P1 -91.7(8) . . . . ?
C25 C24 Li1 P1 -3.4(9) . . . . ?
C26 C24 Li1 P1 173.2(7) . . . . ?
C27 C24 Li1 P1 84.8(8) . . . . ?
N8 C24 Li1 Si1 82.0(3) . . . . ?
